data_9008222
loop_
_publ_author_name
'Dowty, E.'
'Clark, J. R.'

_publ_section_title
;
 Crystal-structure refinements for orthorhombic boracite,
 Mg3B7O13Cl, and a trigonal, iron-rich analogue
 Note: [.25 .25 0] added to all atoms to move origin to screw axis
;
_journal_name_full 'Zeitschrift fur Kristallographie'
_journal_page_first 64
_journal_page_last 99
_journal_volume 138
_journal_year 1973
_chemical_compound_source 'Solvayshall, Roschwitz, Germany'
_chemical_formula_sum 'B7 Cl Mg3 O13'
_chemical_name_mineral Boracite
_space_group_IT_number 29
_symmetry_space_group_name_Hall 'P 2c -2ac'
_symmetry_space_group_name_H-M 'P c a 21'
_cell_angle_alpha 90
_cell_angle_beta 90
_cell_angle_gamma 90
_cell_length_a 8.5496
_cell_length_b 8.5496
_cell_length_c 12.0910
_cell_formula_units_Z 4
_cell_volume 883.800
_database_code_amcsd 0010744
_exptl_crystal_density_diffrn 2.946
_cod_original_formula_sum 'Mg3 B7 O13 Cl'
_cod_database_code 9008222

loop_
_space_group_symop_operation_xyz
x,y,z
1/2+x,-y,z
1/2-x,y,1/2+z
-x,-y,1/2+z

loop_
_atom_site_aniso_label
_atom_site_aniso_U_11
_atom_site_aniso_U_22
_atom_site_aniso_U_33
_atom_site_aniso_U_12
_atom_site_aniso_U_13
_atom_site_aniso_U_23
Mg1 0.00555 0.00481 0.01185 -0.00019 0.00031 -0.00105
Mg2 0.00852 0.00778 0.00741 0.00333 0.00016 -0.00105
Mg3 0.00889 0.00778 0.00592 -0.00333 0.00105 -0.00052
B11 0.00444 0.00259 0.00296 0.00148 -0.00209 -0.00157
B12 0.00444 0.00444 0.00741 -0.00111 -0.00209 0.00157
B13 0.00630 0.00481 0.00815 0.00000 0.00052 0.00105
B21 0.00407 0.00259 0.01111 0.00074 0.00052 0.00367
B22 0.00815 0.00481 0.00000 0.00000 -0.00157 0.00262
B23 0.00518 0.00481 0.00148 0.00259 0.00052 -0.00262
B3 0.00778 0.00444 0.00741 0.00037 -0.00262 0.00052
O1 0.00555 0.00296 0.00667 0.00148 -0.00157 -0.00105
O21 0.00259 0.00481 0.00518 -0.00074 -0.00105 -0.00105
O22 0.00555 0.00667 0.00296 -0.00111 0.00157 0.00105
O23 0.00481 0.00518 0.00592 0.00074 0.00000 0.00105
O24 0.00481 0.00407 0.00667 -0.00037 -0.00052 -0.00157
O25 0.00296 0.00481 0.00889 -0.00148 0.00000 0.00052
O26 0.00630 0.00555 0.00741 0.00185 -0.00105 -0.00105
O27 0.00667 0.00518 0.00296 -0.00185 0.00157 -0.00157
O28 0.00704 0.00222 0.01037 0.00111 0.00000 0.00105
O29 0.00630 0.00296 0.00148 -0.00037 0.00052 -0.00157
O210 0.00592 0.00370 0.00296 0.00148 0.00000 0.00052
O211 0.00592 0.00407 0.00370 -0.00037 -0.00052 0.00000
O212 0.00630 0.00370 0.00667 0.00000 -0.00209 -0.00052
Cl 0.01296 0.01037 0.01185 0.00022 0.00042 -0.00031

loop_
_atom_site_label
_atom_site_fract_x
_atom_site_fract_y
_atom_site_fract_z
_atom_site_U_iso_or_equiv
Mg1 0.24170 0.74880 0.47700 0.00747
Mg2 0.48510 0.97040 0.25370 0.00785
Mg3 0.48500 0.52840 0.25140 0.00747
B11 0.49820 0.99830 0.50180 0.00329
B12 0.25600 0.24870 0.24880 0.00545
B13 0.49810 0.50230 0.50160 0.00583
B21 0.25230 0.40370 0.42020 0.00583
B22 0.25350 0.09640 0.42240 0.00633
B23 0.40530 0.24990 0.57350 0.00633
B3 0.54720 0.75000 0.60120 0.00646
O1 0.26730 0.24930 0.49140 0.00507
O21 0.33240 0.97180 0.47940 0.00431
O22 0.41060 0.46070 0.40190 0.00494
O23 0.32890 0.12530 0.31560 0.00519
O24 0.16430 0.52010 0.48130 0.00519
O25 0.08960 0.05720 0.40590 0.00557
O26 0.17700 0.36530 0.31720 0.00633
O27 0.38300 0.33010 0.18650 0.00481
O28 0.53850 0.91130 0.60660 0.00659
O29 0.53370 0.16290 0.52260 0.00367
O210 0.36090 0.17430 0.67640 0.00418
O211 0.45040 0.40970 0.59650 0.00443
O212 0.45750 0.67060 0.52610 0.00570
Cl 0.27410 0.74940 0.26180 0.01165

loop_
_cod_related_entry_id
_cod_related_entry_database
_cod_related_entry_code
1 AMCSD 0010744
